data_7112169
loop_
_publ_author_name
'Hyun S. Ahn'
'Timothy C. Davenport'
'T. Don Tilley'

_publ_section_title
;
 Molecular cobalt electrocatalyst for proton reduction at low
 overpotential
;
_journal_name_full Chem.Commun.
_journal_page_first 3834
_journal_paper_doi 10.1039/C3CC49682A
_journal_volume 50
_journal_year 2014
_chemical_formula_sum 'C54 H102 B2 Co3 F8 O18'
_chemical_formula_weight 1389.77
_chemical_name_systematic
; 
 ? 
;
_space_group_IT_number 2
_symmetry_cell_setting triclinic
_symmetry_space_group_name_Hall '-P 1'
_symmetry_space_group_name_H-M 'P -1'
_atom_sites_solution_hydrogens geom
_atom_sites_solution_primary direct
_atom_sites_solution_secondary difmap
_audit_creation_method SHELXL-97
_cell_angle_alpha 102.448(4)
_cell_angle_beta 98.325(4)
_cell_angle_gamma 105.752(4)
_cell_formula_units_Z 1
_cell_length_a 9.938(2)
_cell_length_b 12.360(3)
_cell_length_c 15.263(4)
_cell_measurement_reflns_used 8015
_cell_measurement_temperature 138(2)
_cell_measurement_theta_max 23.665
_cell_measurement_theta_min 2.181
_cell_volume 1720.3(7)
_computing_cell_refinement 'Bruker APEX2 v. 2009.1'
_computing_data_collection 'Bruker APEX2 v. 2009.1'
_computing_data_reduction 'Bruker APEX2 v. 2009.1'
_computing_molecular_graphics ORTEP-32
_computing_publication_material CIFTAB
_computing_structure_refinement 'SHELXL-97 (Sheldrick, 2008)'
_computing_structure_solution 'SHELXS-97 (Sheldrick, 2008)'
_diffrn_ambient_temperature 138(2)
_diffrn_detector_area_resol_mean 8.366
_diffrn_measured_fraction_theta_full 0.990
_diffrn_measured_fraction_theta_max 0.990
_diffrn_measurement_device_type 'Bruker APEX-I CCD'
_diffrn_measurement_method '\w and \f scans'
_diffrn_radiation_monochromator graphite
_diffrn_radiation_source 'fine-focus sealed tube'
_diffrn_radiation_type MoK\a
_diffrn_radiation_wavelength 0.71073
_diffrn_reflns_av_R_equivalents 0.0930
_diffrn_reflns_av_sigmaI/netI 0.0741
_diffrn_reflns_limit_h_max 11
_diffrn_reflns_limit_h_min -11
_diffrn_reflns_limit_k_max 14
_diffrn_reflns_limit_k_min -14
_diffrn_reflns_limit_l_max 18
_diffrn_reflns_limit_l_min -18
_diffrn_reflns_number 39368
_diffrn_reflns_theta_full 25.42
_diffrn_reflns_theta_max 25.42
_diffrn_reflns_theta_min 1.40
_exptl_absorpt_coefficient_mu 0.798
_exptl_absorpt_correction_T_max 0.9700
_exptl_absorpt_correction_T_min 0.9047
_exptl_absorpt_correction_type multi-scan
_exptl_absorpt_process_details SADABS
_exptl_crystal_colour red
_exptl_crystal_density_diffrn 1.34
_exptl_crystal_density_method 'not measured'
_exptl_crystal_description plate
_exptl_crystal_F_000 733
_exptl_crystal_size_max 0.10
_exptl_crystal_size_mid 0.10
_exptl_crystal_size_min 0.03
_refine_diff_density_max 0.837
_refine_diff_density_min -0.709
_refine_diff_density_rms 0.090
_refine_ls_extinction_method none
_refine_ls_goodness_of_fit_ref 1.021
_refine_ls_hydrogen_treatment constr
_refine_ls_matrix_type full
_refine_ls_number_parameters 394
_refine_ls_number_reflns 6275
_refine_ls_number_restraints 0
_refine_ls_restrained_S_all 1.021
_refine_ls_R_factor_all 0.1107
_refine_ls_R_factor_gt 0.0656
_refine_ls_shift/su_max 0.000
_refine_ls_shift/su_mean 0.000
_refine_ls_structure_factor_coef Fsqd
_refine_ls_weighting_details 'calc w=1/[\s^2^(Fo^2^)+(0.0793P)^2^+3.2107P] where P=(Fo^2^+2Fc^2^)/3'
_refine_ls_weighting_scheme calc
_refine_ls_wR_factor_gt 0.1548
_refine_ls_wR_factor_ref 0.1825
_reflns_number_gt 4051
_reflns_number_total 6275
_reflns_threshold_expression >2sigma(I)
_cod_data_source_file c3cc49682a2.cif
_cod_data_source_block shelxl
_cod_database_code 7112169

loop_
_symmetry_equiv_pos_as_xyz
'x, y, z'
'-x, -y, -z'

loop_
_atom_site_label
_atom_site_type_symbol
_atom_site_fract_x
_atom_site_fract_y
_atom_site_fract_z
_atom_site_U_iso_or_equiv
_atom_site_adp_type
_atom_site_occupancy
_atom_site_symmetry_multiplicity
_atom_site_calc_flag
_atom_site_refinement_flags
C1 C 0.7382(6) 0.4515(4) 0.4789(4) 0.0455(14) Uani 1 1 d .
H1A H 0.6598 0.4416 0.4279 0.068 Uiso 1 1 calc R
H1B H 0.8271 0.4586 0.4567 0.068 Uiso 1 1 calc R
H1C H 0.7500 0.5221 0.5271 0.068 Uiso 1 1 calc R
C2 C 0.7043(5) 0.3476(4) 0.5172(3) 0.0337(12) Uani 1 1 d .
C3 C 0.7305(5) 0.2363(4) 0.4732(3) 0.0335(12) Uani 1 1 d .
C4 C 0.8917(5) 0.2602(5) 0.4826(4) 0.0435(14) Uani 1 1 d .
H4A H 0.9394 0.2898 0.5478 0.065 Uiso 1 1 calc R
H4B H 0.9283 0.3185 0.4501 0.065 Uiso 1 1 calc R
H4C H 0.9107 0.1878 0.4560 0.065 Uiso 1 1 calc R
C5 C 0.6537(6) 0.1931(4) 0.3724(3) 0.0426(14) Uani 1 1 d .
H5A H 0.6592 0.1151 0.3462 0.064 Uiso 1 1 calc R
H5B H 0.6994 0.2468 0.3387 0.064 Uiso 1 1 calc R
H5C H 0.5530 0.1896 0.3672 0.064 Uiso 1 1 calc R
C6 C 0.2986(6) 0.2566(5) 0.7642(4) 0.0533(16) Uani 1 1 d .
H6A H 0.2353 0.1832 0.7693 0.080 Uiso 1 1 calc R
H6B H 0.2409 0.3030 0.7437 0.080 Uiso 1 1 calc R
H6C H 0.3615 0.3004 0.8243 0.080 Uiso 1 1 calc R
C7 C 0.3874(5) 0.2311(4) 0.6961(4) 0.0370(12) Uani 1 1 d .
C8 C 0.3219(5) 0.1745(4) 0.5953(3) 0.0350(12) Uani 1 1 d .
C9 C 0.2739(6) 0.2639(5) 0.5539(4) 0.0463(14) Uani 1 1 d .
H9A H 0.3574 0.3311 0.5596 0.069 Uiso 1 1 calc R
H9B H 0.2057 0.2898 0.5868 0.069 Uiso 1 1 calc R
H9C H 0.2279 0.2280 0.4888 0.069 Uiso 1 1 calc R
C10 C 0.1972(5) 0.0665(5) 0.5851(4) 0.0438(14) Uani 1 1 d .
H10A H 0.1598 0.0255 0.5198 0.066 Uiso 1 1 calc R
H10B H 0.1215 0.0893 0.6113 0.066 Uiso 1 1 calc R
H10C H 0.2297 0.0147 0.6175 0.066 Uiso 1 1 calc R
C11 C 0.9466(6) 0.2004(5) 0.8182(4) 0.0485(15) Uani 1 1 d .
H11A H 1.0179 0.2733 0.8190 0.073 Uiso 1 1 calc R
H11B H 0.9874 0.1363 0.8062 0.073 Uiso 1 1 calc R
H11C H 0.9191 0.2079 0.8778 0.073 Uiso 1 1 calc R
C12 C 0.8190(5) 0.1760(5) 0.7451(3) 0.0351(12) Uani 1 1 d .
C13 C 0.7046(5) 0.0575(4) 0.7132(3) 0.0342(12) Uani 1 1 d .
C14 C 0.6483(6) 0.0286(5) 0.7966(3) 0.0432(14) Uani 1 1 d .
H14A H 0.6139 0.0913 0.8265 0.065 Uiso 1 1 calc R
H14B H 0.7256 0.0211 0.8403 0.065 Uiso 1 1 calc R
H14C H 0.5693 -0.0451 0.7764 0.065 Uiso 1 1 calc R
C15 C 0.7715(6) -0.0324(5) 0.6697(4) 0.0456(14) Uani 1 1 d .
H15A H 0.6971 -0.1081 0.6432 0.068 Uiso 1 1 calc R
H15B H 0.8443 -0.0397 0.7168 0.068 Uiso 1 1 calc R
H15C H 0.8162 -0.0072 0.6212 0.068 Uiso 1 1 calc R
C16 C 0.1795(12) 0.0527(10) 0.9486(6) 0.124(4) Uani 1 1 d .
H16A H 0.1355 0.0372 1.0007 0.149 Uiso 1 1 calc R
H16B H 0.2053 0.1373 0.9538 0.149 Uiso 1 1 calc R
C17 C 0.3064(12) 0.0149(12) 0.9498(7) 0.150(5) Uani 1 1 d .
H17A H 0.3894 0.0790 0.9469 0.180 Uiso 1 1 calc R
H17B H 0.3299 -0.0083 1.0069 0.180 Uiso 1 1 calc R
C18 C 0.2754(11) -0.0778(9) 0.8748(9) 0.141(5) Uani 1 1 d .
H18A H 0.2802 -0.1481 0.8947 0.169 Uiso 1 1 calc R
H18B H 0.3464 -0.0615 0.8362 0.169 Uiso 1 1 calc R
C19 C 0.1305(10) -0.0989(8) 0.8212(7) 0.105(3) Uani 1 1 d .
H19A H 0.1337 -0.0964 0.7571 0.126 Uiso 1 1 calc R
H19B H 0.0663 -0.1761 0.8203 0.126 Uiso 1 1 calc R
C20 C 0.7713(13) 0.5318(9) 1.0008(8) 0.137(4) Uani 1 1 d .
H20A H 0.8635 0.5754 1.0450 0.164 Uiso 1 1 calc R
H20B H 0.7316 0.5884 0.9781 0.164 Uiso 1 1 calc R
C21 C 0.6725(16) 0.4655(10) 1.0448(7) 0.139(5) Uani 1 1 d .
H21A H 0.5834 0.4873 1.0406 0.166 Uiso 1 1 calc R
H21B H 0.7158 0.4787 1.1104 0.166 Uiso 1 1 calc R
C22 C 0.6430(13) 0.3428(8) 0.9935(5) 0.126(4) Uani 1 1 d .
H22A H 0.6989 0.3045 1.0283 0.151 Uiso 1 1 calc R
H22B H 0.5399 0.2993 0.9831 0.151 Uiso 1 1 calc R
C24 C 0.7213(9) 0.6623(6) 0.7086(5) 0.081(2) Uani 1 1 d .
H24A H 0.7047 0.7113 0.6673 0.097 Uiso 1 1 calc R
H24B H 0.8091 0.6418 0.7004 0.097 Uiso 1 1 calc R
C25 C 0.7356(8) 0.7260(6) 0.8075(5) 0.070(2) Uani 1 1 d .
H25A H 0.7979 0.7006 0.8500 0.084 Uiso 1 1 calc R
H25B H 0.7746 0.8115 0.8178 0.084 Uiso 1 1 calc R
C26 C 0.5834(8) 0.6906(6) 0.8189(5) 0.072(2) Uani 1 1 d .
H26A H 0.5792 0.6939 0.8838 0.087 Uiso 1 1 calc R
H26B H 0.5310 0.7409 0.7974 0.087 Uiso 1 1 calc R
C27 C 0.5245(8) 0.5690(6) 0.7600(5) 0.0688(19) Uani 1 1 d .
H27A H 0.5357 0.5138 0.7967 0.083 Uiso 1 1 calc R
H27B H 0.4214 0.5507 0.7336 0.083 Uiso 1 1 calc R
C105 C 0.7931(9) 0.4477(8) 0.9231(7) 0.120(4) Uani 1 1 d .
H10D H 0.7884 0.4762 0.8673 0.143 Uiso 1 1 calc R
H10E H 0.8874 0.4359 0.9386 0.143 Uiso 1 1 calc R
O1 O 0.6525(4) 0.3505(3) 0.5891(3) 0.0538(11) Uani 1 1 d .
O2 O 0.6780(3) 0.1509(3) 0.5196(2) 0.0298(7) Uani 1 1 d .
O3 O 0.5250(4) 0.2568(3) 0.7205(3) 0.0555(11) Uani 1 1 d .
O4 O 0.4282(3) 0.1443(3) 0.5508(2) 0.0304(8) Uani 1 1 d .
O5 O 0.7962(4) 0.2533(3) 0.7066(3) 0.0533(10) Uani 1 1 d .
O6 O 0.5902(3) 0.0612(3) 0.6480(2) 0.0292(7) Uani 1 1 d .
O9 O 0.6009(5) 0.5591(4) 0.6891(3) 0.0696(13) Uani 1 1 d .
O10 O 0.6833(6) 0.3447(4) 0.9092(3) 0.0854(17) Uani 1 1 d .
O11 O 0.0833(7) -0.0112(5) 0.8644(4) 0.109(2) Uani 1 1 d .
Co1 Co 0.5000 0.0000 0.5000 0.0284(3) Uani 1 2 d S
Co2 Co 0.61542(7) 0.20948(5) 0.62571(4) 0.0299(2) Uani 1 1 d .
F1 F 0.9927(5) 0.4439(5) 1.3358(3) 0.1078(16) Uani 1 1 d .
F2 F 0.7963(5) 0.3748(4) 1.2297(3) 0.1018(16) Uani 1 1 d .
F3 F 0.9980(8) 0.4455(9) 1.1935(5) 0.218(5) Uani 1 1 d .
F4 F 0.9052(7) 0.5606(4) 1.2680(5) 0.160(3) Uani 1 1 d .
B1 B 0.9222(8) 0.4548(7) 1.2560(5) 0.0545(19) Uani 1 1 d .

loop_
_atom_site_aniso_label
_atom_site_aniso_U_11
_atom_site_aniso_U_22
_atom_site_aniso_U_33
_atom_site_aniso_U_23
_atom_site_aniso_U_13
_atom_site_aniso_U_12
C1 0.058(4) 0.027(3) 0.048(3) 0.012(2) 0.012(3) 0.005(3)
C2 0.032(3) 0.030(3) 0.036(3) 0.010(2) 0.007(2) 0.003(2)
C3 0.031(3) 0.027(3) 0.041(3) 0.014(2) 0.008(2) 0.002(2)
C4 0.038(3) 0.034(3) 0.056(3) 0.011(3) 0.017(3) 0.006(2)
C5 0.051(3) 0.035(3) 0.038(3) 0.011(2) 0.012(3) 0.004(3)
C6 0.052(4) 0.049(4) 0.057(4) 0.005(3) 0.023(3) 0.013(3)
C7 0.035(3) 0.024(3) 0.054(3) 0.008(2) 0.017(2) 0.010(2)
C8 0.034(3) 0.034(3) 0.040(3) 0.009(2) 0.013(2) 0.015(2)
C9 0.047(3) 0.042(3) 0.059(4) 0.016(3) 0.012(3) 0.025(3)
C10 0.032(3) 0.038(3) 0.057(3) 0.008(3) 0.011(3) 0.007(2)
C11 0.037(3) 0.048(3) 0.054(3) 0.013(3) 0.000(3) 0.007(3)
C12 0.032(3) 0.038(3) 0.039(3) 0.015(2) 0.008(2) 0.013(2)
C13 0.030(3) 0.032(3) 0.039(3) 0.011(2) 0.002(2) 0.008(2)
C14 0.042(3) 0.042(3) 0.039(3) 0.014(2) 0.004(2) 0.003(3)
C15 0.046(3) 0.037(3) 0.051(3) 0.007(3) 0.001(3) 0.019(3)
C16 0.136(9) 0.156(10) 0.078(6) -0.011(6) 0.002(6) 0.087(8)
C17 0.125(9) 0.236(15) 0.084(7) -0.011(8) -0.011(6) 0.109(10)
C18 0.085(7) 0.115(9) 0.184(12) -0.040(8) 0.003(7) 0.045(6)
C19 0.102(7) 0.082(6) 0.118(7) -0.007(5) 0.008(6) 0.042(6)
C20 0.143(10) 0.072(7) 0.131(9) -0.038(6) 0.007(8) -0.006(6)
C21 0.216(15) 0.135(10) 0.077(7) 0.011(7) 0.017(8) 0.095(10)
C22 0.218(12) 0.095(7) 0.051(5) 0.015(5) 0.042(6) 0.026(7)
C24 0.102(6) 0.041(4) 0.097(6) 0.011(4) 0.046(5) 0.014(4)
C25 0.084(5) 0.039(4) 0.076(5) 0.010(3) 0.016(4) 0.008(4)
C26 0.098(6) 0.049(4) 0.073(5) 0.010(3) 0.034(4) 0.024(4)
C27 0.067(4) 0.062(4) 0.074(5) 0.004(4) 0.020(4) 0.023(4)
C105 0.063(5) 0.086(6) 0.151(9) -0.035(6) 0.012(5) -0.014(5)
O1 0.050(2) 0.045(2) 0.061(3) 0.014(2) 0.007(2) 0.0095(19)
O2 0.0303(17) 0.0239(17) 0.0378(18) 0.0111(14) 0.0117(14) 0.0082(14)
O3 0.055(3) 0.042(2) 0.068(3) 0.016(2) 0.016(2) 0.011(2)
O4 0.0248(16) 0.0248(17) 0.0412(19) 0.0081(14) 0.0081(14) 0.0075(14)
O5 0.051(2) 0.052(3) 0.054(2) 0.010(2) 0.015(2) 0.013(2)
O6 0.0291(17) 0.0230(17) 0.0346(18) 0.0100(14) 0.0050(14) 0.0060(14)
O9 0.082(3) 0.043(3) 0.081(3) 0.002(2) 0.031(3) 0.019(2)
O10 0.103(4) 0.076(3) 0.044(3) -0.004(2) 0.005(3) -0.004(3)
O11 0.114(5) 0.101(4) 0.100(4) -0.013(4) -0.019(4) 0.068(4)
Co1 0.0265(5) 0.0215(5) 0.0354(5) 0.0067(4) 0.0071(4) 0.0052(4)
Co2 0.0290(4) 0.0216(4) 0.0360(4) 0.0058(3) 0.0068(3) 0.0047(3)
F1 0.102(4) 0.126(4) 0.099(3) 0.043(3) 0.002(3) 0.044(3)
F2 0.079(3) 0.061(3) 0.139(4) 0.032(3) 0.005(3) -0.015(2)
F3 0.185(7) 0.430(14) 0.209(7) 0.229(9) 0.159(6) 0.193(8)
F4 0.156(5) 0.051(3) 0.222(7) 0.038(4) -0.073(5) 0.007(3)
B1 0.043(4) 0.049(4) 0.069(5) 0.025(4) 0.004(4) 0.008(3)

loop_
_atom_type_symbol
_atom_type_description
_atom_type_scat_dispersion_real
_atom_type_scat_dispersion_imag
_atom_type_scat_source
Co Co 0.3494 0.9721 'International Tables Vol C Tables 4.2.6.8 and 6.1.1.4'
O O 0.0106 0.0060 'International Tables Vol C Tables 4.2.6.8 and 6.1.1.4'
C C 0.0033 0.0016 'International Tables Vol C Tables 4.2.6.8 and 6.1.1.4'
H H 0.0000 0.0000 'International Tables Vol C Tables 4.2.6.8 and 6.1.1.4'
B B 0.0013 0.0007 'International Tables Vol C Tables 4.2.6.8 and 6.1.1.4'
F F 0.0171 0.0103 'International Tables Vol C Tables 4.2.6.8 and 6.1.1.4'
Cl Cl 0.1484 0.1585 'International Tables Vol C Tables 4.2.6.8 and 6.1.1.4'

loop_
_geom_angle_atom_site_label_1
_geom_angle_atom_site_label_2
_geom_angle_atom_site_label_3
_geom_angle
_geom_angle_site_symmetry_1
_geom_angle_site_symmetry_3
O1 C2 C1 121.1(5) . .
O1 C2 C3 117.2(4) . .
C1 C2 C3 121.7(4) . .
O2 C3 C2 109.1(4) . .
O2 C3 C5 109.7(4) . .
C2 C3 C5 109.8(4) . .
O2 C3 C4 109.1(4) . .
C2 C3 C4 108.5(4) . .
C5 C3 C4 110.7(4) . .
O3 C7 C6 121.6(5) . .
O3 C7 C8 116.4(4) . .
C6 C7 C8 122.0(5) . .
O4 C8 C7 108.9(4) . .
O4 C8 C10 110.4(4) . .
C7 C8 C10 109.2(4) . .
O4 C8 C9 108.5(4) . .
C7 C8 C9 108.1(4) . .
C10 C8 C9 111.6(4) . .
O5 C12 C11 122.4(5) . .
O5 C12 C13 116.0(4) . .
C11 C12 C13 121.6(5) . .
O6 C13 C12 109.5(4) . .
O6 C13 C15 110.1(4) . .
C12 C13 C15 108.4(4) . .
O6 C13 C14 109.1(4) . .
C12 C13 C14 108.5(4) . .
C15 C13 C14 111.2(4) . .
O11 C16 C17 107.0(8) . .
C18 C17 C16 106.9(9) . .
C17 C18 C19 109.4(9) . .
O11 C19 C18 105.9(7) . .
C21 C20 C105 107.3(9) . .
C20 C21 C22 104.5(9) . .
O10 C22 C21 106.7(8) . .
O9 C24 C25 105.7(5) . .
C26 C25 C24 102.2(6) . .
C27 C26 C25 102.7(6) . .
O9 C27 C26 107.7(6) . .
O10 C105 C20 105.6(8) . .
C2 O1 Co2 114.5(4) . .
C3 O2 Co2 113.6(3) . .
C3 O2 Co1 139.2(3) . .
Co2 O2 Co1 84.53(12) . .
C7 O3 Co2 114.9(4) . .
C8 O4 Co2 113.2(3) . .
C8 O4 Co1 142.1(3) . .
Co2 O4 Co1 84.11(12) . .
C12 O5 Co2 115.5(3) . .
C13 O6 Co2 113.7(3) . .
C13 O6 Co1 139.9(3) . .
Co2 O6 Co1 82.65(11) . .
C27 O9 C24 109.2(5) . .
C105 O10 C22 107.7(6) . .
C19 O11 C16 109.8(7) . .
O2 Co1 O2 180.00(13) 2_656 .
O2 Co1 O4 74.56(12) 2_656 2_656
O2 Co1 O4 105.44(12) . 2_656
O2 Co1 O4 105.44(12) 2_656 .
O2 Co1 O4 74.56(12) . .
O4 Co1 O4 180.00(17) 2_656 .
O2 Co1 O6 73.98(11) 2_656 2_656
O2 Co1 O6 106.02(11) . 2_656
O4 Co1 O6 73.67(12) 2_656 2_656
O4 Co1 O6 106.33(12) . 2_656
O2 Co1 O6 106.02(11) 2_656 .
O2 Co1 O6 73.98(11) . .
O4 Co1 O6 106.33(12) 2_656 .
O4 Co1 O6 73.67(12) . .
O6 Co1 O6 180.000(1) 2_656 .
O2 Co1 Co2 44.03(8) 2_656 2_656
O2 Co1 Co2 135.97(8) . 2_656
O4 Co1 Co2 44.21(8) 2_656 2_656
O4 Co1 Co2 135.79(8) . 2_656
O6 Co1 Co2 43.96(8) 2_656 2_656
O6 Co1 Co2 136.04(8) . 2_656
O2 Co1 Co2 135.97(8) 2_656 .
O2 Co1 Co2 44.03(8) . .
O4 Co1 Co2 135.79(8) 2_656 .
O4 Co1 Co2 44.21(8) . .
O6 Co1 Co2 136.04(8) 2_656 .
O6 Co1 Co2 43.96(8) . .
Co2 Co1 Co2 180.0 2_656 .
O3 Co2 O2 171.35(16) . .
O3 Co2 O6 92.21(16) . .
O2 Co2 O6 86.71(13) . .
O3 Co2 O5 93.28(18) . .
O2 Co2 O5 95.17(16) . .
O6 Co2 O5 85.00(16) . .
O3 Co2 O4 85.45(16) . .
O2 Co2 O4 85.92(14) . .
O6 Co2 O4 86.30(13) . .
O5 Co2 O4 171.16(16) . .
O3 Co2 O1 96.03(18) . .
O2 Co2 O1 85.09(16) . .
O6 Co2 O1 171.76(16) . .
O5 Co2 O1 94.88(17) . .
O4 Co2 O1 93.96(15) . .
O3 Co2 Co1 121.65(12) . .
O2 Co2 Co1 51.44(9) . .
O6 Co2 Co1 53.38(9) . .
O5 Co2 Co1 122.94(13) . .
O4 Co2 Co1 51.67(10) . .
O1 Co2 Co1 120.95(12) . .
F3 B1 F2 111.5(8) . .
F3 B1 F4 106.4(7) . .
F2 B1 F4 109.3(6) . .
F3 B1 F1 109.8(7) . .
F2 B1 F1 108.9(6) . .
F4 B1 F1 110.9(7) . .

loop_
_geom_bond_atom_site_label_1
_geom_bond_atom_site_label_2
_geom_bond_distance
_geom_bond_site_symmetry_2
C1 C2 1.500(7) .
C2 O1 1.276(6) .
C2 C3 1.502(7) .
C3 O2 1.421(5) .
C3 C5 1.523(7) .
C3 C4 1.527(7) .
C6 C7 1.495(7) .
C7 O3 1.294(6) .
C7 C8 1.510(7) .
C8 O4 1.424(6) .
C8 C10 1.516(7) .
C8 C9 1.532(7) .
C11 C12 1.476(7) .
C12 O5 1.277(6) .
C12 C13 1.518(7) .
C13 O6 1.416(6) .
C13 C15 1.526(7) .
C13 C14 1.536(7) .
C16 O11 1.410(10) .
C16 C17 1.457(13) .
C17 C18 1.363(12) .
C18 C19 1.475(12) .
C19 O11 1.374(9) .
C20 C21 1.441(14) .
C20 C105 1.484(12) .
C21 C22 1.477(13) .
C22 O10 1.405(9) .
C24 O9 1.432(7) .
C24 C25 1.511(9) .
C25 C26 1.503(10) .
C26 C27 1.481(9) .
C27 O9 1.412(7) .
C105 O10 1.385(9) .
O1 Co2 1.902(4) .
O2 Co2 1.888(3) .
O2 Co1 2.124(3) .
O3 Co2 1.882(4) .
O4 Co2 1.895(3) .
O4 Co1 2.132(3) .
O5 Co2 1.894(4) .
O6 Co2 1.892(3) .
O6 Co1 2.188(3) .
Co1 O2 2.124(3) 2_656
Co1 O4 2.132(3) 2_656
Co1 O6 2.188(3) 2_656
Co1 Co2 2.7036(8) 2_656
Co1 Co2 2.7036(8) .
F1 B1 1.367(8) .
F2 B1 1.310(8) .
F3 B1 1.303(9) .
F4 B1 1.341(9) .

loop_
_geom_torsion_atom_site_label_1
_geom_torsion_atom_site_label_2
_geom_torsion_atom_site_label_3
_geom_torsion_atom_site_label_4
_geom_torsion
_geom_torsion_site_symmetry_1
_geom_torsion_site_symmetry_4
O1 C2 C3 O2 5.0(6) . .
C1 C2 C3 O2 -175.4(4) . .
O1 C2 C3 C5 125.2(5) . .
C1 C2 C3 C5 -55.1(6) . .
O1 C2 C3 C4 -113.8(5) . .
C1 C2 C3 C4 65.9(6) . .
O3 C7 C8 O4 9.6(6) . .
C6 C7 C8 O4 -170.6(5) . .
O3 C7 C8 C10 130.2(5) . .
C6 C7 C8 C10 -50.0(6) . .
O3 C7 C8 C9 -108.1(5) . .
C6 C7 C8 C9 71.6(6) . .
O5 C12 C13 O6 -2.8(6) . .
C11 C12 C13 O6 175.6(5) . .
O5 C12 C13 C15 117.4(5) . .
C11 C12 C13 C15 -64.2(6) . .
O5 C12 C13 C14 -121.8(5) . .
C11 C12 C13 C14 56.6(6) . .
O11 C16 C17 C18 -7.8(16) . .
C16 C17 C18 C19 2.5(16) . .
C17 C18 C19 O11 3.7(15) . .
C105 C20 C21 C22 2.1(14) . .
C20 C21 C22 O10 -18.6(14) . .
O9 C24 C25 C26 -29.7(8) . .
C24 C25 C26 C27 34.6(7) . .
C25 C26 C27 O9 -28.2(8) . .
C21 C20 C105 O10 15.2(14) . .
C1 C2 O1 Co2 179.4(4) . .
C3 C2 O1 Co2 -0.9(5) . .
C2 C3 O2 Co2 -6.6(4) . .
C5 C3 O2 Co2 -126.9(4) . .
C4 C3 O2 Co2 111.7(4) . .
C2 C3 O2 Co1 103.7(4) . .
C5 C3 O2 Co1 -16.6(7) . .
C4 C3 O2 Co1 -137.9(4) . .
C6 C7 O3 Co2 176.5(4) . .
C8 C7 O3 Co2 -3.7(6) . .
C7 C8 O4 Co2 -10.9(4) . .
C10 C8 O4 Co2 -130.8(4) . .
C9 C8 O4 Co2 106.6(4) . .
C7 C8 O4 Co1 100.8(5) . .
C10 C8 O4 Co1 -19.1(7) . .
C9 C8 O4 Co1 -141.7(4) . .
C11 C12 O5 Co2 -172.5(4) . .
C13 C12 O5 Co2 5.8(6) . .
C12 C13 O6 Co2 -1.5(5) . .
C15 C13 O6 Co2 -120.6(4) . .
C14 C13 O6 Co2 117.1(4) . .
C12 C13 O6 Co1 106.2(4) . .
C15 C13 O6 Co1 -12.9(6) . .
C14 C13 O6 Co1 -135.2(4) . .
C26 C27 O9 C24 9.7(8) . .
C25 C24 O9 C27 12.9(8) . .
C20 C105 O10 C22 -27.4(12) . .
C21 C22 O10 C105 29.3(12) . .
C18 C19 O11 C16 -8.7(12) . .
C17 C16 O11 C19 10.4(13) . .
C3 O2 Co1 O2 27(100) . 2_656
Co2 O2 Co1 O2 147(100) . 2_656
C3 O2 Co1 O4 98.0(4) . 2_656
Co2 O2 Co1 O4 -141.64(12) . 2_656
C3 O2 Co1 O4 -82.0(4) . .
Co2 O2 Co1 O4 38.36(12) . .
C3 O2 Co1 O6 21.0(5) . 2_656
Co2 O2 Co1 O6 141.31(12) . 2_656
C3 O2 Co1 O6 -159.0(5) . .
Co2 O2 Co1 O6 -38.69(12) . .
C3 O2 Co1 Co2 59.6(5) . 2_656
Co2 O2 Co1 Co2 180.0 . 2_656
C3 O2 Co1 Co2 -120.4(5) . .
C8 O4 Co1 O2 20.9(5) . 2_656
Co2 O4 Co1 O2 141.80(11) . 2_656
C8 O4 Co1 O2 -159.1(5) . .
Co2 O4 Co1 O2 -38.20(11) . .
C8 O4 Co1 O4 108(100) . 2_656
Co2 O4 Co1 O4 -131(100) . 2_656
C8 O4 Co1 O6 98.4(5) . 2_656
Co2 O4 Co1 O6 -140.76(11) . 2_656
C8 O4 Co1 O6 -81.6(5) . .
Co2 O4 Co1 O6 39.24(11) . .
C8 O4 Co1 Co2 59.1(5) . 2_656
Co2 O4 Co1 Co2 180.0 . 2_656
C8 O4 Co1 Co2 -120.9(5) . .
C13 O6 Co1 O2 100.3(4) . 2_656
Co2 O6 Co1 O2 -141.26(11) . 2_656
C13 O6 Co1 O2 -79.7(4) . .
Co2 O6 Co1 O2 38.74(11) . .
C13 O6 Co1 O4 22.1(4) . 2_656
Co2 O6 Co1 O4 140.55(11) . 2_656
C13 O6 Co1 O4 -157.9(4) . .
Co2 O6 Co1 O4 -39.45(11) . .
C13 O6 Co1 O6 -177(100) . 2_656
Co2 O6 Co1 O6 -58(100) . 2_656
C13 O6 Co1 Co2 61.6(4) . 2_656
Co2 O6 Co1 Co2 180.0 . 2_656
C13 O6 Co1 Co2 -118.4(4) . .
C7 O3 Co2 O2 -5.7(12) . .
C7 O3 Co2 O6 -88.3(4) . .
C7 O3 Co2 O5 -173.4(4) . .
C7 O3 Co2 O4 -2.2(4) . .
C7 O3 Co2 O1 91.3(4) . .
C7 O3 Co2 Co1 -40.9(4) . .
C3 O2 Co2 O3 103.1(10) . .
Co1 O2 Co2 O3 -38.9(11) . .
C3 O2 Co2 O6 -173.9(3) . .
Co1 O2 Co2 O6 44.10(12) . .
C3 O2 Co2 O5 -89.2(3) . .
Co1 O2 Co2 O5 128.77(15) . .
C3 O2 Co2 O4 99.6(3) . .
Co1 O2 Co2 O4 -42.43(12) . .
C3 O2 Co2 O1 5.2(3) . .
Co1 O2 Co2 O1 -136.76(15) . .
C3 O2 Co2 Co1 142.0(3) . .
C13 O6 Co2 O3 -89.5(3) . .
Co1 O6 Co2 O3 128.73(15) . .
C13 O6 Co2 O2 99.1(3) . .
Co1 O6 Co2 O2 -42.68(12) . .
C13 O6 Co2 O5 3.6(3) . .
Co1 O6 Co2 O5 -138.17(14) . .
C13 O6 Co2 O4 -174.8(3) . .
Co1 O6 Co2 O4 43.43(12) . .
C13 O6 Co2 O1 93.1(11) . .
Co1 O6 Co2 O1 -48.7(11) . .
C13 O6 Co2 Co1 141.7(3) . .
C12 O5 Co2 O3 86.6(4) . .
C12 O5 Co2 O2 -91.6(4) . .
C12 O5 Co2 O6 -5.4(4) . .
C12 O5 Co2 O4 5.1(12) . .
C12 O5 Co2 O1 -177.1(4) . .
C12 O5 Co2 Co1 -45.0(4) . .
C8 O4 Co2 O3 7.8(3) . .
Co1 O4 Co2 O3 -137.22(15) . .
C8 O4 Co2 O2 -172.8(3) . .
Co1 O4 Co2 O2 42.26(12) . .
C8 O4 Co2 O6 100.3(3) . .
Co1 O4 Co2 O6 -44.70(12) . .
C8 O4 Co2 O5 89.9(10) . .
Co1 O4 Co2 O5 -55.1(10) . .
C8 O4 Co2 O1 -88.0(3) . .
Co1 O4 Co2 O1 127.04(15) . .
C8 O4 Co2 Co1 145.0(3) . .
C2 O1 Co2 O3 -173.8(4) . .
C2 O1 Co2 O2 -2.4(3) . .
C2 O1 Co2 O6 3.6(13) . .
C2 O1 Co2 O5 92.4(4) . .
C2 O1 Co2 O4 -87.9(4) . .
C2 O1 Co2 Co1 -41.0(4) . .
O2 Co1 Co2 O3 -6.4(2) 2_656 .
O2 Co1 Co2 O3 173.6(2) . .
O4 Co1 Co2 O3 -127.3(2) 2_656 .
O4 Co1 Co2 O3 52.7(2) . .
O6 Co1 Co2 O3 113.69(19) 2_656 .
O6 Co1 Co2 O3 -66.31(19) . .
Co2 Co1 Co2 O3 125(100) 2_656 .
O2 Co1 Co2 O2 180.0 2_656 .
O4 Co1 Co2 O2 59.07(17) 2_656 .
O4 Co1 Co2 O2 -120.93(17) . .
O6 Co1 Co2 O2 -59.94(17) 2_656 .
O6 Co1 Co2 O2 120.06(17) . .
Co2 Co1 Co2 O2 -49(100) 2_656 .
O2 Co1 Co2 O6 59.94(17) 2_656 .
O2 Co1 Co2 O6 -120.06(17) . .
O4 Co1 Co2 O6 -60.99(17) 2_656 .
O4 Co1 Co2 O6 119.01(17) . .
O6 Co1 Co2 O6 180.0 2_656 .
Co2 Co1 Co2 O6 -169(100) 2_656 .
O2 Co1 Co2 O5 112.29(19) 2_656 .
O2 Co1 Co2 O5 -67.71(19) . .
O4 Co1 Co2 O5 -8.64(19) 2_656 .
O4 Co1 Co2 O5 171.36(19) . .
O6 Co1 Co2 O5 -127.65(19) 2_656 .
O6 Co1 Co2 O5 52.35(19) . .
Co2 Co1 Co2 O5 -116(100) 2_656 .
O2 Co1 Co2 O4 -59.07(17) 2_656 .
O2 Co1 Co2 O4 120.93(17) . .
O4 Co1 Co2 O4 180.0 2_656 .
O6 Co1 Co2 O4 60.99(17) 2_656 .
O6 Co1 Co2 O4 -119.01(17) . .
Co2 Co1 Co2 O4 72(100) 2_656 .
O2 Co1 Co2 O1 -127.27(19) 2_656 .
O2 Co1 Co2 O1 52.73(19) . .
O4 Co1 Co2 O1 111.80(19) 2_656 .
O4 Co1 Co2 O1 -68.20(19) . .
O6 Co1 Co2 O1 -7.21(19) 2_656 .
O6 Co1 Co2 O1 172.79(19) . .
Co2 Co1 Co2 O1 4(100) 2_656 .
